data_1561435
loop_
_publ_author_name
'Aydemir, Umut'
'Kokal, Ilkin'
'Prots, Yurii'
'F\"orster, Tobias'
'Sichelschmidt, J\"org'
'Schappacher, Falko M.'
'P\"ottgen, Rainer'
'Ormeci, Alim'
'Somer, Mehmet'

_publ_section_title
;
 A novel europium (III) nitridoborate Eu3[B3N6]: Synthesis, crystal
 structure, magnetic properties, and Raman spectra
;
_journal_name_full 'Journal of Solid State Chemistry'
_journal_page_first 75
_journal_page_last 83
_journal_paper_doi 10.1016/j.jssc.2016.04.016
_journal_volume 239
_journal_year 2016
_chemical_formula_sum 'B3 Eu3 N6'
_chemical_formula_weight 572.37
_space_group_crystal_system trigonal
_space_group_IT_number 167
_space_group_name_Hall '-R 3 2"c'
_space_group_name_H-M_alt 'R -3 c :H'
_symmetry_space_group_name_Hall '-R 3 2"c'
_symmetry_space_group_name_H-M 'R -3 c :H'
_atom_sites_solution_primary direct
_atom_sites_solution_secondary difmap
_cell_angle_alpha 90.00
_cell_angle_beta 90.00
_cell_angle_gamma 120.00
_cell_formula_units_Z 6
_cell_length_a 11.9370(4)
_cell_length_b 11.9370(4)
_cell_length_c 6.8073(4)
_cell_measurement_reflns_used 7614
_cell_measurement_temperature 293(2)
_cell_measurement_theta_max 69.22
_cell_measurement_theta_min 2.82
_cell_volume 840.03(6)
_computing_cell_refinement 'CrystalClear (Rigaku Corp., 2005)'
_computing_data_collection 'CrystalClear (Rigaku Corp., 2005)'
_computing_data_reduction 'CrystalClear (Rigaku Corp., 2005)'
_computing_molecular_graphics 'Diamond 3'
_computing_structure_refinement 'SHELXL-97 (Sheldrick, 1997)'
_diffrn_ambient_temperature 295.15
_diffrn_detector_area_resol_mean 10.0000
_diffrn_measured_fraction_theta_full 0.990
_diffrn_measured_fraction_theta_max 0.990
_diffrn_measurement_details
;
scan:

	Number of images: 80
	Slice: 86.0000 - 206.0000
        Image width: 1.5000
	Exp time: 600.0000
	Rotation axis: Omega
	Omega: 0.0000
	Chi: 5.0000
	Phi: 0.0000
	XTD: 127.4000
	2theta: 0.0000
scan:
	Number of images: 80
        Slice: 86.0000 - 206.0000
        Image width: 1.5000
        Exp time: 600.0000
        Rotation axis: Omega
        Omega: 0.0000
        Chi: 30.0000
        Phi: 0.0000
        XTD: 127.4000
        2theta: 0.0000
;
_diffrn_measurement_device 'RAXIS conversion'
_diffrn_measurement_method oscillation
_diffrn_radiation_detector RX
_diffrn_radiation_monochromator Confocal
_diffrn_radiation_source 'Rotating Anode'
_diffrn_radiation_type AgK\a
_diffrn_radiation_wavelength 0.56087
_diffrn_reflns_av_R_equivalents 0.119
_diffrn_reflns_av_sigmaI/netI 0.061
_diffrn_reflns_limit_h_max 23
_diffrn_reflns_limit_h_min -20
_diffrn_reflns_limit_k_max 11
_diffrn_reflns_limit_k_min -24
_diffrn_reflns_limit_l_max 11
_diffrn_reflns_limit_l_min -13
_diffrn_reflns_number 6646
_diffrn_reflns_reduction_process 'Lp corrections applied'
_diffrn_reflns_theta_full 34.95
_diffrn_reflns_theta_max 34.95
_diffrn_reflns_theta_min 2.69
_diffrn_source_current 20.0000
_diffrn_source_power 1.2000
_diffrn_source_voltage 60.0000
_exptl_absorpt_coefficient_mu 17.61
_exptl_absorpt_correction_T_max 0.2498
_exptl_absorpt_correction_T_min 0.0370
_exptl_absorpt_correction_type numerical
_exptl_absorpt_process_details 'CrystalClear (Rigaku Corp., 2005)'
_exptl_crystal_colour black
_exptl_crystal_density_diffrn 6.79
_exptl_crystal_density_method 'not measured'
_exptl_crystal_description 'platelet, hexagonal shaped'
_exptl_crystal_F_000 1476
_exptl_crystal_size_max 0.155
_exptl_crystal_size_mid 0.145
_exptl_crystal_size_min 0.045
_refine_diff_density_max 6.121
_refine_diff_density_min -4.695
_refine_ls_extinction_coef 0.0037(4)
_refine_ls_extinction_expression Fc^*^=kFc[1+0.001xFc^2^\l^3^/sin(2\q)]^-1/4^
_refine_ls_extinction_method SHELXL
_refine_ls_goodness_of_fit_ref 1.153
_refine_ls_matrix_type full
_refine_ls_number_parameters 19
_refine_ls_number_reflns 833
_refine_ls_number_restraints 0
_refine_ls_restrained_S_all 1.153
_refine_ls_R_factor_all 0.040
_refine_ls_R_factor_gt 0.038
_refine_ls_shift/su_max 0.000
_refine_ls_shift/su_mean 0.000
_refine_ls_structure_factor_coef Fsqd
_refine_ls_weighting_details 'calc w=1/[\s^2^(Fo^2^)+(0.0521P)^2^+0.0000P] where P=(Fo^2^+2Fc^2^)/3'
_refine_ls_wR_factor_gt 0.100
_refine_ls_wR_factor_ref 0.102
_reflns_number_gt 780
_reflns_number_total 833
_reflns_threshold_expression >2sigma(I)
_cod_data_source_file JSSC-2016-239-75.cif
_cod_data_source_block ik403h_Eu3B3N6
_cod_depositor_comments
;
The following automatic conversions were performed:

data item '_exptl_absorpt_correction_type' value 'Numerical' was
changed to 'numerical' in accordance with the built-in table derived
from the CIF Core dictionary named 'cif_core.dic' version 2.4.5 last
updated on 2014-11-21.

Automatic conversion script
Id: cif_fix_values 8369 2020-08-20 11:38:08Z andrius 
;
_cod_original_sg_symbol_H-M 'R -3 c'
_cod_database_code 1561435

loop_
_symmetry_equiv_pos_as_xyz
'x, y, z'
'-y, x-y, z'
'-y, -x, z+1/2'
'-x+y, -x, z'
'x, x-y, z+1/2'
'-x+y, y, z+1/2'
'x+2/3, y+1/3, z+1/3'
'-y+2/3, x-y+1/3, z+1/3'
'-y+2/3, -x+1/3, z+5/6'
'-x+y+2/3, -x+1/3, z+1/3'
'x+2/3, x-y+1/3, z+5/6'
'-x+y+2/3, y+1/3, z+5/6'
'x+1/3, y+2/3, z+2/3'
'-y+1/3, x-y+2/3, z+2/3'
'-y+1/3, -x+2/3, z+7/6'
'-x+y+1/3, -x+2/3, z+2/3'
'x+1/3, x-y+2/3, z+7/6'
'-x+y+1/3, y+2/3, z+7/6'
'-x, -y, -z'
'y, -x+y, -z'
'y, x, -z-1/2'
'x-y, x, -z'
'-x, -x+y, -z-1/2'
'x-y, -y, -z-1/2'
'-x+2/3, -y+1/3, -z+1/3'
'y+2/3, -x+y+1/3, -z+1/3'
'y+2/3, x+1/3, -z-1/6'
'x-y+2/3, x+1/3, -z+1/3'
'-x+2/3, -x+y+1/3, -z-1/6'
'x-y+2/3, -y+1/3, -z-1/6'
'-x+1/3, -y+2/3, -z+2/3'
'y+1/3, -x+y+2/3, -z+2/3'
'y+1/3, x+2/3, -z+1/6'
'x-y+1/3, x+2/3, -z+2/3'
'-x+1/3, -x+y+2/3, -z+1/6'
'x-y+1/3, -y+2/3, -z+1/6'

loop_
_atom_site_label
_atom_site_type_symbol
_atom_site_site_symmetry_multiplicity
_atom_site_Wyckoff_symbol
_atom_site_fract_x
_atom_site_fract_y
_atom_site_fract_z
_atom_site_U_iso_or_equiv
_atom_site_adp_type
_atom_site_occupancy
_atom_site_site_symmetry_order
_atom_site_calc_flag
_atom_site_refinement_flags
_atom_site_disorder_assembly
_atom_site_disorder_group
Eu1 Eu 18 e 0.454087(19) 0.0000 0.2500 0.00544(10) Uani 1 2 d S . .
N1 N 18 e 0.8757(3) 0.0000 0.2500 0.0068(5) Uani 1 2 d S . .
N2 N 18 e 0.2446(3) 0.0000 0.2500 0.0059(5) Uani 1 2 d S . .
B1 B 18 e 0.1220(5) 0.0000 0.2500 0.0064(6) Uiso 1 2 d S . .

loop_
_atom_site_aniso_label
_atom_site_aniso_U_11
_atom_site_aniso_U_22
_atom_site_aniso_U_33
_atom_site_aniso_U_23
_atom_site_aniso_U_13
_atom_site_aniso_U_12
Eu1 0.00466(12) 0.00571(13) 0.00629(12) 0.00212(5) 0.00106(2) 0.00286(7)
N1 0.0035(9) 0.0035(12) 0.0134(12) -0.0026(10) -0.0013(5) 0.0017(6)
N2 0.0032(8) 0.0081(14) 0.0082(10) -0.0021(9) -0.0010(5) 0.0040(7)

loop_
_atom_type_symbol
_atom_type_description
_atom_type_scat_dispersion_real
_atom_type_scat_dispersion_imag
_atom_type_scat_source
Eu Eu -0.3977 2.4351 'International Tables Vol C Tables 4.2.6.8 and 6.1.1.4'
B B 0.0004 0.0004 'International Tables Vol C Tables 4.2.6.8 and 6.1.1.4'
N N 0.0030 0.0019 'International Tables Vol C Tables 4.2.6.8 and 6.1.1.4'

loop_
_geom_angle_atom_site_label_1
_geom_angle_atom_site_label_2
_geom_angle_atom_site_label_3
_geom_angle
_geom_angle_site_symmetry_1
_geom_angle_site_symmetry_3
N1 Eu1 N1 170.93(11) 32 28_445
N1 Eu1 N2 127.00(11) 32 26
N1 Eu1 N2 61.71(9) 28_445 26
N1 Eu1 N2 61.71(9) 32 34_545
N1 Eu1 N2 127.01(11) 28_445 34_545
N2 Eu1 N2 72.00(13) 26 34_545
N1 Eu1 N2 85.47(5) 32 .
N1 Eu1 N2 85.46(5) 28_445 .
N2 Eu1 N2 144.00(7) 26 .
N2 Eu1 N2 144.00(7) 34_545 .
N1 Eu1 N2 93.73(6) 32 14_544
N1 Eu1 N2 83.10(9) 28_445 14_544
N2 Eu1 N2 90.865(6) 26 14_544
N2 Eu1 N2 123.36(13) 34_545 14_544
N2 Eu1 N2 69.57(5) . 14_544
N1 Eu1 N2 83.10(9) 32 10
N1 Eu1 N2 93.73(6) 28_445 10
N2 Eu1 N2 123.36(13) 26 10
N2 Eu1 N2 90.867(6) 34_545 10
N2 Eu1 N2 69.56(5) . 10
N2 Eu1 N2 139.13(10) 14_544 10
N1 Eu1 B1 157.13(11) 32 26
N1 Eu1 B1 31.94(11) 28_445 26
N2 Eu1 B1 31.73(14) 26 26
N2 Eu1 B1 96.07(11) 34_545 26
N2 Eu1 B1 117.40(9) . 26
N2 Eu1 B1 94.70(4) 14_544 26
N2 Eu1 B1 103.86(11) 10 26
N1 Eu1 B1 31.94(11) 32 34_545
N1 Eu1 B1 157.13(11) 28_445 34_545
N2 Eu1 B1 96.07(11) 26 34_545
N2 Eu1 B1 31.73(14) 34_545 34_545
N2 Eu1 B1 117.40(9) . 34_545
N2 Eu1 B1 103.86(11) 14_544 34_545
N2 Eu1 B1 94.70(4) 10 34_545
B1 Eu1 B1 125.19(19) 26 34_545
N1 Eu1 B1 73.59(7) 32 14_544
N1 Eu1 B1 105.87(8) 28_445 14_544
N2 Eu1 B1 88.47(5) 26 14_544
N2 Eu1 B1 96.84(10) 34_545 14_544
N2 Eu1 B1 86.73(6) . 14_544
N2 Eu1 B1 27.39(12) 14_544 14_544
N2 Eu1 B1 148.00(8) 10 14_544
B1 Eu1 B1 106.12(9) 26 14_544
B1 Eu1 B1 77.00(15) 34_545 14_544
N1 Eu1 B1 105.87(8) 32 10
N1 Eu1 B1 73.59(7) 28_445 10
N2 Eu1 B1 96.84(10) 26 10
N2 Eu1 B1 88.47(5) 34_545 10
N2 Eu1 B1 86.73(6) . 10
N2 Eu1 B1 148.00(8) 14_544 10
N2 Eu1 B1 27.39(12) 10 10
B1 Eu1 B1 77.00(15) 26 10
B1 Eu1 B1 106.12(9) 34_545 10
B1 Eu1 B1 173.45(11) 14_544 10
N1 Eu1 Eu1 125.98(3) 32 14_544
N1 Eu1 Eu1 46.46(7) 28_445 14_544
N2 Eu1 Eu1 94.26(6) 26 14_544
N2 Eu1 Eu1 164.29(3) 34_545 14_544
N2 Eu1 Eu1 50.143(4) . 14_544
N2 Eu1 Eu1 47.30(8) 14_544 14_544
N2 Eu1 Eu1 103.334(9) 10 14_544
B1 Eu1 Eu1 74.23(6) 26 14_544
B1 Eu1 Eu1 149.51(9) 34_545 14_544
B1 Eu1 Eu1 74.69(9) 14_544 14_544
B1 Eu1 Eu1 101.007(12) 10 14_544
B1 N1 B1 118.2(5) 2_655 4_655
B1 N1 Eu1 86.27(19) 2_655 34_545
B1 N1 Eu1 144.07(16) 4_655 34_545
B1 N1 Eu1 144.07(16) 2_655 26
B1 N1 Eu1 86.27(19) 4_655 26
Eu1 N1 Eu1 87.08(13) 34_545 26
B1 N2 Eu1 85.15(9) . 32
B1 N2 Eu1 85.15(9) . 28_445
Eu1 N2 Eu1 170.30(18) 32 28_445
B1 N2 Eu1 180.0 . .
Eu1 N2 Eu1 94.85(9) 32 .
Eu1 N2 Eu1 94.85(9) 28_445 .
B1 N2 Eu1 97.44(8) . 10
Eu1 N2 Eu1 92.120(6) 32 10
Eu1 N2 Eu1 89.135(6) 28_445 10
Eu1 N2 Eu1 82.56(8) . 10
B1 N2 Eu1 97.44(8) . 14_544
Eu1 N2 Eu1 89.135(6) 32 14_544
Eu1 N2 Eu1 92.120(6) 28_445 14_544
Eu1 N2 Eu1 82.56(8) . 14_544
Eu1 N2 Eu1 165.12(17) 10 14_544
N2 B1 N1 119.1(2) . 2_545
N2 B1 N1 119.1(2) . 4_665
N1 B1 N1 121.8(5) 2_545 4_665
N2 B1 Eu1 63.12(11) . 28_445
N1 B1 Eu1 61.79(15) 2_545 28_445
N1 B1 Eu1 155.840(18) 4_665 28_445
N2 B1 Eu1 63.11(11) . 32
N1 B1 Eu1 155.841(18) 2_545 32
N1 B1 Eu1 61.79(15) 4_665 32
Eu1 B1 Eu1 126.2(2) 28_445 32
N2 B1 Eu1 55.17(9) . 10
N1 B1 Eu1 86.10(13) 2_545 10
N1 B1 Eu1 128.57(8) 4_665 10
Eu1 B1 Eu1 73.89(9) 28_445 10
Eu1 B1 Eu1 76.17(9) 32 10
N2 B1 Eu1 55.17(9) . 14_544
N1 B1 Eu1 128.57(8) 2_545 14_544
N1 B1 Eu1 86.10(13) 4_665 14_544
Eu1 B1 Eu1 76.17(9) 28_445 14_544
Eu1 B1 Eu1 73.88(9) 32 14_544
Eu1 B1 Eu1 110.34(17) 10 14_544

loop_
_geom_bond_atom_site_label_1
_geom_bond_atom_site_label_2
_geom_bond_distance
_geom_bond_site_symmetry_2
Eu1 N1 2.449(3) 32
Eu1 N1 2.449(3) 28_445
Eu1 N2 2.4820(4) 26
Eu1 N2 2.4821(4) 34_545
Eu1 N2 2.500(4) .
Eu1 N2 2.6118(5) 14_544
Eu1 N2 2.6118(5) 10
Eu1 B1 2.773(3) 26
Eu1 B1 2.773(3) 34_545
Eu1 B1 3.155(3) 14_544
Eu1 B1 3.155(3) 10
Eu1 Eu1 3.3737(3) 14_544
N1 B1 1.470(3) 2_655
N1 B1 1.470(3) 4_655
N1 Eu1 2.449(3) 34_545
N1 Eu1 2.449(3) 26
N2 B1 1.464(7) .
N2 Eu1 2.4820(4) 32
N2 Eu1 2.4820(4) 28_445
N2 Eu1 2.6118(5) 10
N2 Eu1 2.6118(5) 14_544
B1 N1 1.470(3) 2_545
B1 N1 1.470(3) 4_665
B1 Eu1 2.773(3) 28_445
B1 Eu1 2.773(3) 32
B1 Eu1 3.155(3) 10
B1 Eu1 3.155(3) 14_544
